data_7012943
loop_
_publ_author_name
'Nogai, Stefan D.'
'Schmidbaur, Hubert'

_publ_section_title
;
 Preparation and structure of soluble complexes of the ternary
 compounds GaSBr and GaSeBr
;
_journal_issue 12
_journal_name_full 'Dalton Transactions'
_journal_page_first 2488
_journal_paper_doi 10.1039/b302815a
_journal_year 2003
_chemical_formula_sum 'C25 H35 Br3 Ga3 N3 O Se3'
_chemical_formula_weight 1079.33
_chemical_name_systematic
; 
? 
;
_space_group_IT_number 15
_symmetry_cell_setting monoclinic
_symmetry_space_group_name_Hall '-C 2yc'
_symmetry_space_group_name_H-M 'C 1 2/c 1'
_atom_sites_solution_hydrogens geom
_atom_sites_solution_primary direct
_atom_sites_solution_secondary difmap
_audit_creation_method SHELXL-97
_cell_angle_alpha 90.00
_cell_angle_beta 100.2085(6)
_cell_angle_gamma 90.00
_cell_formula_units_Z 8
_cell_length_a 34.8960(6)
_cell_length_b 10.8132(2)
_cell_length_c 18.5066(3)
_cell_measurement_reflns_used 85104
_cell_measurement_temperature 143(2)
_cell_volume 6872.7(2)
_computing_cell_refinement DENZO
_computing_data_collection XPRESS
_computing_data_reduction SCALEPACK
_computing_molecular_graphics SHELXTL-PLUS
_computing_publication_material 'SHELXL-97 (Sheldrick, 1997)'
_computing_structure_refinement 'SHELXL-97 (Sheldrick, 1997)'
_computing_structure_solution 'SHELXS-97 (Sheldrick, 1990)'
_diffrn_ambient_temperature 143(2)
_diffrn_measured_fraction_theta_full 0.992
_diffrn_measured_fraction_theta_max 0.992
_diffrn_measurement_device_type 'NONIUS DIP 2020'
_diffrn_measurement_method phi-rotation
_diffrn_radiation_monochromator graphite
_diffrn_radiation_source 'fine-focus sealed tube'
_diffrn_radiation_type MoK\a
_diffrn_radiation_wavelength 0.71073
_diffrn_reflns_av_R_equivalents 0.0530
_diffrn_reflns_av_sigmaI/netI 0.0350
_diffrn_reflns_limit_h_max 43
_diffrn_reflns_limit_h_min -43
_diffrn_reflns_limit_k_max 13
_diffrn_reflns_limit_k_min -13
_diffrn_reflns_limit_l_max 23
_diffrn_reflns_limit_l_min -23
_diffrn_reflns_number 85104
_diffrn_reflns_theta_full 26.53
_diffrn_reflns_theta_max 26.53
_diffrn_reflns_theta_min 1.97
_exptl_absorpt_coefficient_mu 9.025
_exptl_absorpt_correction_T_max 0.833
_exptl_absorpt_correction_T_min 0.481
_exptl_absorpt_correction_type delabs
_exptl_crystal_colour colourless
_exptl_crystal_density_diffrn 2.086
_exptl_crystal_density_method 'not measured'
_exptl_crystal_description needle
_exptl_crystal_F_000 4112
_exptl_crystal_size_max 0.30
_exptl_crystal_size_mid 0.10
_exptl_crystal_size_min 0.10
_refine_diff_density_max 0.907
_refine_diff_density_min -0.799
_refine_diff_density_rms 0.109
_refine_ls_extinction_method none
_refine_ls_goodness_of_fit_ref 1.093
_refine_ls_hydrogen_treatment riding
_refine_ls_matrix_type full
_refine_ls_number_parameters 349
_refine_ls_number_reflns 7085
_refine_ls_number_restraints 0
_refine_ls_restrained_S_all 1.093
_refine_ls_R_factor_all 0.0401
_refine_ls_R_factor_gt 0.0322
_refine_ls_shift/su_max 0.001
_refine_ls_shift/su_mean 0.000
_refine_ls_structure_factor_coef Fsqd
_refine_ls_weighting_details 'calc w=1/[\s^2^(Fo^2^)+(0.0247P)^2^+22.7121P] where P=(Fo^2^+2Fc^2^)/3'
_refine_ls_weighting_scheme calc
_refine_ls_wR_factor_gt 0.0699
_refine_ls_wR_factor_ref 0.0733
_reflns_number_gt 6189
_reflns_number_total 7085
_reflns_threshold_expression >2sigma(I)
_cod_data_source_file b302815a.txt
_cod_data_source_block nog24
_cod_depositor_comments
;
The following automatic conversions were performed:
'_symmetry_cell_setting' value 'Monoclinic' changed to 'monoclinic'
according to '/home/saulius/struct/CIF-dictionaries/cif_core.dic'
dictionary named 'cif_core.dic' version 2.4.1 from 2010-06-29.

Automatic conversion script
Id: cif_fix_enum 1527 2010-12-29 10:47:43Z saulius 
;
_cod_original_sg_symbol_H-M C2/c
_cod_database_code 7012943

loop_
_symmetry_equiv_pos_as_xyz
'x, y, z'
'-x, y, -z+1/2'
'x+1/2, y+1/2, z'
'-x+1/2, y+1/2, -z+1/2'
'-x, -y, -z'
'x, -y, z-1/2'
'-x+1/2, -y+1/2, -z'
'x+1/2, -y+1/2, z-1/2'

loop_
_atom_site_label
_atom_site_type_symbol
_atom_site_fract_x
_atom_site_fract_y
_atom_site_fract_z
_atom_site_U_iso_or_equiv
_atom_site_adp_type
_atom_site_occupancy
_atom_site_symmetry_multiplicity
_atom_site_calc_flag
_atom_site_refinement_flags
_atom_site_disorder_assembly
_atom_site_disorder_group
Se1 Se 0.089186(12) 0.09476(4) 0.08626(2) 0.03252(10) Uani 1 1 d . . .
Ga1 Ga 0.149381(12) 0.06345(4) 0.04940(2) 0.02792(10) Uani 1 1 d . . .
Br1 Br 0.170180(15) -0.14010(4) 0.07891(2) 0.04473(12) Uani 1 1 d . . .
Se2 Se 0.118227(12) 0.46645(4) 0.07329(2) 0.03082(10) Uani 1 1 d . . .
Ga2 Ga 0.092086(12) 0.29902(4) 0.12817(2) 0.02674(10) Uani 1 1 d . . .
Br2 Br 0.027590(12) 0.34767(5) 0.14220(2) 0.04062(11) Uani 1 1 d . . .
Se3 Se 0.202573(11) 0.19838(4) 0.07795(2) 0.02952(10) Uani 1 1 d . . .
Ga3 Ga 0.172376(12) 0.38279(4) 0.03165(2) 0.02536(10) Uani 1 1 d . . .
Br3 Br 0.221268(12) 0.53509(4) 0.04216(2) 0.03535(10) Uani 1 1 d . . .
N11 N 0.13790(9) 0.0502(3) -0.06217(16) 0.0281(7) Uani 1 1 d . . .
C12 C 0.10146(12) 0.0343(4) -0.0987(2) 0.0315(9) Uani 1 1 d . . .
H12A H 0.0805 0.0358 -0.0722 0.038 Uiso 1 1 calc R . .
C13 C 0.09348(12) 0.0157(4) -0.1745(2) 0.0330(9) Uani 1 1 d . . .
C14 C 0.12427(12) 0.0195(4) -0.2121(2) 0.0316(9) Uani 1 1 d . . .
H14A H 0.1195 0.0109 -0.2640 0.038 Uiso 1 1 calc R . .
C15 C 0.16262(12) 0.0361(4) -0.1747(2) 0.0313(8) Uani 1 1 d . . .
C16 C 0.16781(11) 0.0510(3) -0.0993(2) 0.0294(8) Uani 1 1 d . . .
H16A H 0.1935 0.0621 -0.0727 0.035 Uiso 1 1 calc R . .
C17 C 0.05192(12) -0.0053(4) -0.2127(2) 0.0416(10) Uani 1 1 d . . .
H17A H 0.0519 -0.0415 -0.2613 0.062 Uiso 1 1 calc R . .
H17B H 0.0380 0.0738 -0.2182 0.062 Uiso 1 1 calc R . .
H17C H 0.0389 -0.0619 -0.1834 0.062 Uiso 1 1 calc R . .
C18 C 0.19659(13) 0.0387(4) -0.2143(2) 0.0391(10) Uani 1 1 d . . .
H18A H 0.2204 0.0586 -0.1794 0.059 Uiso 1 1 calc R . .
H18B H 0.1921 0.1017 -0.2529 0.059 Uiso 1 1 calc R . .
H18C H 0.1994 -0.0424 -0.2363 0.059 Uiso 1 1 calc R . .
N21 N 0.11856(9) 0.2999(3) 0.23597(16) 0.0262(7) Uani 1 1 d . . .
C22 C 0.15778(11) 0.2999(3) 0.2527(2) 0.0277(8) Uani 1 1 d . . .
H22A H 0.1723 0.3005 0.2139 0.033 Uiso 1 1 calc R . .
C23 C 0.17759(11) 0.2991(3) 0.3241(2) 0.0288(8) Uani 1 1 d . . .
C24 C 0.15554(12) 0.2976(3) 0.3804(2) 0.0301(8) Uani 1 1 d . . .
H24A H 0.1683 0.2963 0.4302 0.036 Uiso 1 1 calc R . .
C25 C 0.11543(12) 0.2978(4) 0.3638(2) 0.0300(8) Uani 1 1 d . . .
C26 C 0.09777(12) 0.2994(3) 0.2907(2) 0.0300(8) Uani 1 1 d . . .
H26A H 0.0701 0.3002 0.2787 0.036 Uiso 1 1 calc R . .
C27 C 0.22137(12) 0.2998(4) 0.3411(2) 0.0403(10) Uani 1 1 d . . .
H27A H 0.2317 0.3079 0.2954 0.060 Uiso 1 1 calc R . .
H27B H 0.2307 0.2224 0.3656 0.060 Uiso 1 1 calc R . .
H27C H 0.2303 0.3697 0.3735 0.060 Uiso 1 1 calc R . .
C28 C 0.08998(13) 0.2984(4) 0.4221(2) 0.0398(10) Uani 1 1 d . . .
H28A H 0.0644 0.2641 0.4016 0.060 Uiso 1 1 calc R . .
H28B H 0.0870 0.3834 0.4385 0.060 Uiso 1 1 calc R . .
H28C H 0.1022 0.2479 0.4639 0.060 Uiso 1 1 calc R . .
N31 N 0.15797(9) 0.3722(3) -0.08053(16) 0.0258(6) Uani 1 1 d . . .
C32 C 0.12075(11) 0.3621(4) -0.1144(2) 0.0300(8) Uani 1 1 d . . .
H32A H 0.1009 0.3569 -0.0854 0.036 Uiso 1 1 calc R . .
C33 C 0.11034(12) 0.3592(4) -0.1905(2) 0.0349(9) Uani 1 1 d . . .
C34 C 0.13986(13) 0.3671(4) -0.2308(2) 0.0344(9) Uani 1 1 d . . .
H34A H 0.1336 0.3658 -0.2829 0.041 Uiso 1 1 calc R . .
C35 C 0.17858(12) 0.3769(4) -0.1971(2) 0.0298(8) Uani 1 1 d . . .
C36 C 0.18633(11) 0.3774(3) -0.1212(2) 0.0277(8) Uani 1 1 d . . .
H36A H 0.2127 0.3816 -0.0968 0.033 Uiso 1 1 calc R . .
C37 C 0.06843(14) 0.3495(6) -0.2270(3) 0.0552(14) Uani 1 1 d . . .
H37A H 0.0538 0.3042 -0.1949 0.083 Uiso 1 1 calc R . .
H37B H 0.0667 0.3053 -0.2737 0.083 Uiso 1 1 calc R . .
H37C H 0.0575 0.4326 -0.2362 0.083 Uiso 1 1 calc R . .
C38 C 0.21048(13) 0.3876(4) -0.2417(2) 0.0408(10) Uani 1 1 d . . .
H38A H 0.2068 0.3244 -0.2803 0.061 Uiso 1 1 calc R . .
H38B H 0.2358 0.3754 -0.2098 0.061 Uiso 1 1 calc R . .
H38C H 0.2096 0.4698 -0.2642 0.061 Uiso 1 1 calc R . .
O1 O -0.01950(12) 0.2164(3) 0.6077(2) 0.0640(10) Uani 1 1 d . . .
C1 C -0.01343(16) 0.3332(5) 0.5761(3) 0.0544(13) Uani 1 1 d . . .
H1A H -0.0139 0.4001 0.6124 0.065 Uiso 1 1 calc R . .
H1B H -0.0341 0.3495 0.5331 0.065 Uiso 1 1 calc R . .
C2 C 0.02569(13) 0.3276(5) 0.5532(3) 0.0459(11) Uani 1 1 d . . .
H2A H 0.0467 0.3538 0.5935 0.055 Uiso 1 1 calc R . .
H2B H 0.0264 0.3799 0.5096 0.055 Uiso 1 1 calc R . .
C3 C 0.02918(18) 0.1912(5) 0.5354(4) 0.0716(18) Uani 1 1 d . . .
H3A H 0.0190 0.1748 0.4829 0.086 Uiso 1 1 calc R . .
H3B H 0.0566 0.1636 0.5471 0.086 Uiso 1 1 calc R . .
C4 C 0.00500(16) 0.1277(5) 0.5833(3) 0.0532(12) Uani 1 1 d . . .
H4A H -0.0109 0.0619 0.5553 0.064 Uiso 1 1 calc R . .
H4B H 0.0220 0.0893 0.6259 0.064 Uiso 1 1 calc R . .

loop_
_atom_site_aniso_label
_atom_site_aniso_U_11
_atom_site_aniso_U_22
_atom_site_aniso_U_33
_atom_site_aniso_U_23
_atom_site_aniso_U_13
_atom_site_aniso_U_12
Se1 0.0360(2) 0.0346(2) 0.0280(2) -0.00565(15) 0.00864(16) -0.00506(17)
Ga1 0.0335(2) 0.0282(2) 0.02107(19) -0.00147(16) 0.00217(16) 0.00443(18)
Br1 0.0654(3) 0.0304(2) 0.0336(2) -0.00082(17) -0.0043(2) 0.0129(2)
Se2 0.0338(2) 0.0308(2) 0.0301(2) 0.00563(15) 0.01176(16) 0.00815(17)
Ga2 0.0257(2) 0.0323(2) 0.0225(2) 0.00036(16) 0.00478(16) 0.00272(17)
Br2 0.0264(2) 0.0583(3) 0.0375(2) 0.00055(19) 0.00655(17) 0.00740(19)
Se3 0.0270(2) 0.0331(2) 0.02674(19) -0.00060(15) 0.00010(15) 0.00630(16)
Ga3 0.0247(2) 0.0295(2) 0.02181(19) 0.00052(15) 0.00389(15) 0.00202(17)
Br3 0.0317(2) 0.0374(2) 0.0354(2) -0.00315(16) 0.00169(16) -0.00637(17)
N11 0.0300(17) 0.0292(17) 0.0244(15) -0.0024(12) 0.0025(13) 0.0056(14)
C12 0.033(2) 0.033(2) 0.0278(19) -0.0034(16) 0.0014(16) 0.0062(17)
C13 0.037(2) 0.032(2) 0.0283(19) -0.0061(16) 0.0006(16) 0.0083(18)
C14 0.044(2) 0.029(2) 0.0211(18) -0.0013(15) 0.0027(16) 0.0072(18)
C15 0.040(2) 0.028(2) 0.0262(19) 0.0004(15) 0.0073(16) 0.0058(17)
C16 0.029(2) 0.031(2) 0.0272(19) -0.0008(15) 0.0020(15) 0.0047(16)
C17 0.035(2) 0.051(3) 0.037(2) -0.010(2) -0.0007(18) 0.007(2)
C18 0.044(3) 0.043(2) 0.032(2) 0.0029(18) 0.0125(18) 0.004(2)
N21 0.0319(17) 0.0244(16) 0.0224(15) -0.0011(12) 0.0051(12) 0.0005(14)
C22 0.0252(19) 0.029(2) 0.0307(19) 0.0001(15) 0.0084(15) 0.0041(16)
C23 0.032(2) 0.0251(19) 0.0280(19) 0.0012(15) 0.0021(15) 0.0028(16)
C24 0.040(2) 0.0256(19) 0.0232(18) 0.0006(14) 0.0019(16) -0.0013(17)
C25 0.038(2) 0.027(2) 0.0258(18) -0.0032(15) 0.0085(16) -0.0027(17)
C26 0.032(2) 0.030(2) 0.0303(19) -0.0008(16) 0.0107(16) 0.0020(17)
C27 0.031(2) 0.049(3) 0.039(2) -0.0024(19) 0.0028(18) 0.008(2)
C28 0.044(2) 0.051(3) 0.026(2) -0.0037(18) 0.0121(18) -0.009(2)
N31 0.0266(16) 0.0270(16) 0.0233(15) 0.0016(12) 0.0036(12) 0.0006(13)
C32 0.027(2) 0.033(2) 0.0302(19) 0.0042(16) 0.0065(15) -0.0030(17)
C33 0.033(2) 0.040(2) 0.030(2) 0.0028(17) 0.0014(17) -0.0056(18)
C34 0.047(2) 0.034(2) 0.0209(18) 0.0035(15) 0.0039(17) -0.0062(19)
C35 0.035(2) 0.0255(19) 0.0295(19) 0.0005(15) 0.0084(16) 0.0033(17)
C36 0.0263(19) 0.0270(19) 0.0306(19) 0.0010(15) 0.0069(15) 0.0006(16)
C37 0.038(3) 0.089(4) 0.035(2) 0.010(2) -0.003(2) -0.011(3)
C38 0.046(3) 0.047(3) 0.033(2) 0.0036(18) 0.0159(19) 0.004(2)
O1 0.073(3) 0.047(2) 0.087(3) -0.0060(18) 0.055(2) -0.0135(19)
C1 0.058(3) 0.046(3) 0.066(3) -0.002(2) 0.029(3) -0.007(2)
C2 0.039(2) 0.055(3) 0.045(3) 0.007(2) 0.012(2) -0.011(2)
C3 0.068(4) 0.063(4) 0.096(5) 0.033(3) 0.048(3) 0.016(3)
C4 0.053(3) 0.051(3) 0.061(3) 0.008(2) 0.026(2) 0.002(2)

loop_
_atom_type_symbol
_atom_type_description
_atom_type_scat_dispersion_real
_atom_type_scat_dispersion_imag
_atom_type_scat_source
C C 0.0033 0.0016 'International Tables Vol C Tables 4.2.6.8 and 6.1.1.4'
H H 0.0000 0.0000 'International Tables Vol C Tables 4.2.6.8 and 6.1.1.4'
N N 0.0061 0.0033 'International Tables Vol C Tables 4.2.6.8 and 6.1.1.4'
Se Se -0.0929 2.2259 'International Tables Vol C Tables 4.2.6.8 and 6.1.1.4'
Ga Ga 0.2307 1.6083 'International Tables Vol C Tables 4.2.6.8 and 6.1.1.4'
Br Br -0.2901 2.4595 'International Tables Vol C Tables 4.2.6.8 and 6.1.1.4'
O O 0.0106 0.0060 'International Tables Vol C Tables 4.2.6.8 and 6.1.1.4'

loop_
_geom_angle_atom_site_label_1
_geom_angle_atom_site_label_2
_geom_angle_atom_site_label_3
_geom_angle
_geom_angle_site_symmetry_1
_geom_angle_site_symmetry_3
_geom_angle_publ_flag
Ga2 Se1 Ga1 104.16(2) . . ?
N11 Ga1 Se1 106.23(9) . . ?
N11 Ga1 Se3 106.11(9) . . ?
Se1 Ga1 Se3 123.94(2) . . ?
N11 Ga1 Br1 99.61(9) . . ?
Se1 Ga1 Br1 108.85(2) . . ?
Se3 Ga1 Br1 109.29(2) . . ?
Ga2 Se2 Ga3 104.07(2) . . ?
N21 Ga2 Se1 108.27(9) . . ?
N21 Ga2 Se2 106.07(9) . . ?
Se1 Ga2 Se2 125.78(2) . . ?
N21 Ga2 Br2 99.55(9) . . ?
Se1 Ga2 Br2 105.07(2) . . ?
Se2 Ga2 Br2 109.08(2) . . ?
Ga3 Se3 Ga1 99.21(2) . . ?
N31 Ga3 Se2 106.68(9) . . ?
N31 Ga3 Se3 109.63(9) . . ?
Se2 Ga3 Se3 122.95(2) . . ?
N31 Ga3 Br3 99.60(9) . . ?
Se2 Ga3 Br3 108.50(2) . . ?
Se3 Ga3 Br3 107.01(2) . . ?
C12 N11 C16 119.6(3) . . ?
C12 N11 Ga1 121.2(3) . . ?
C16 N11 Ga1 119.1(2) . . ?
N11 C12 C13 121.9(4) . . ?
N11 C12 H12A 119.1 . . ?
C13 C12 H12A 119.1 . . ?
C14 C13 C12 117.9(4) . . ?
C14 C13 C17 122.4(3) . . ?
C12 C13 C17 119.7(4) . . ?
C13 C14 C15 121.0(3) . . ?
C13 C14 H14A 119.5 . . ?
C15 C14 H14A 119.5 . . ?
C16 C15 C14 117.0(4) . . ?
C16 C15 C18 121.1(4) . . ?
C14 C15 C18 121.9(3) . . ?
N11 C16 C15 122.6(4) . . ?
N11 C16 H16A 118.7 . . ?
C15 C16 H16A 118.7 . . ?
C13 C17 H17A 109.5 . . ?
C13 C17 H17B 109.5 . . ?
H17A C17 H17B 109.5 . . ?
C13 C17 H17C 109.5 . . ?
H17A C17 H17C 109.5 . . ?
H17B C17 H17C 109.5 . . ?
C15 C18 H18A 109.5 . . ?
C15 C18 H18B 109.5 . . ?
H18A C18 H18B 109.5 . . ?
C15 C18 H18C 109.5 . . ?
H18A C18 H18C 109.5 . . ?
H18B C18 H18C 109.5 . . ?
C26 N21 C22 119.2(3) . . ?
C26 N21 Ga2 121.5(3) . . ?
C22 N21 Ga2 119.3(2) . . ?
N21 C22 C23 122.5(3) . . ?
N21 C22 H22A 118.8 . . ?
C23 C22 H22A 118.8 . . ?
C22 C23 C24 117.7(4) . . ?
C22 C23 C27 121.3(4) . . ?
C24 C23 C27 121.0(3) . . ?
C25 C24 C23 120.3(3) . . ?
C25 C24 H24A 119.9 . . ?
C23 C24 H24A 119.9 . . ?
C24 C25 C26 118.4(3) . . ?
C24 C25 C28 122.8(4) . . ?
C26 C25 C28 118.8(4) . . ?
N21 C26 C25 122.0(4) . . ?
N21 C26 H26A 119.0 . . ?
C25 C26 H26A 119.0 . . ?
C23 C27 H27A 109.5 . . ?
C23 C27 H27B 109.5 . . ?
H27A C27 H27B 109.5 . . ?
C23 C27 H27C 109.5 . . ?
H27A C27 H27C 109.5 . . ?
H27B C27 H27C 109.5 . . ?
C25 C28 H28A 109.5 . . ?
C25 C28 H28B 109.5 . . ?
H28A C28 H28B 109.5 . . ?
C25 C28 H28C 109.5 . . ?
H28A C28 H28C 109.5 . . ?
H28B C28 H28C 109.5 . . ?
C32 N31 C36 119.3(3) . . ?
C32 N31 Ga3 121.3(3) . . ?
C36 N31 Ga3 119.4(2) . . ?
N31 C32 C33 122.1(4) . . ?
N31 C32 H32A 119.0 . . ?
C33 C32 H32A 119.0 . . ?
C34 C33 C32 117.5(4) . . ?
C34 C33 C37 121.5(4) . . ?
C32 C33 C37 121.0(4) . . ?
C33 C34 C35 121.5(3) . . ?
C33 C34 H34A 119.3 . . ?
C35 C34 H34A 119.3 . . ?
C36 C35 C34 117.2(4) . . ?
C36 C35 C38 121.8(4) . . ?
C34 C35 C38 121.0(4) . . ?
N31 C36 C35 122.5(4) . . ?
N31 C36 H36A 118.8 . . ?
C35 C36 H36A 118.8 . . ?
C33 C37 H37A 109.5 . . ?
C33 C37 H37B 109.5 . . ?
H37A C37 H37B 109.5 . . ?
C33 C37 H37C 109.5 . . ?
H37A C37 H37C 109.5 . . ?
H37B C37 H37C 109.5 . . ?
C35 C38 H38A 109.5 . . ?
C35 C38 H38B 109.5 . . ?
H38A C38 H38B 109.5 . . ?
C35 C38 H38C 109.5 . . ?
H38A C38 H38C 109.5 . . ?
H38B C38 H38C 109.5 . . ?
C4 O1 C1 109.2(4) . . ?
O1 C1 C2 106.8(4) . . ?
O1 C1 H1A 110.4 . . ?
C2 C1 H1A 110.4 . . ?
O1 C1 H1B 110.4 . . ?
C2 C1 H1B 110.4 . . ?
H1A C1 H1B 108.6 . . ?
C1 C2 C3 102.3(4) . . ?
C1 C2 H2A 111.3 . . ?
C3 C2 H2A 111.3 . . ?
C1 C2 H2B 111.3 . . ?
C3 C2 H2B 111.3 . . ?
H2A C2 H2B 109.2 . . ?
C4 C3 C2 104.0(4) . . ?
C4 C3 H3A 111.0 . . ?
C2 C3 H3A 111.0 . . ?
C4 C3 H3B 111.0 . . ?
C2 C3 H3B 111.0 . . ?
H3A C3 H3B 109.0 . . ?
O1 C4 C3 108.4(4) . . ?
O1 C4 H4A 110.0 . . ?
C3 C4 H4A 110.0 . . ?
O1 C4 H4B 110.0 . . ?
C3 C4 H4B 110.0 . . ?
H4A C4 H4B 108.4 . . ?

loop_
_geom_bond_atom_site_label_1
_geom_bond_atom_site_label_2
_geom_bond_distance
_geom_bond_site_symmetry_2
_geom_bond_publ_flag
Se1 Ga2 2.3372(6) . ?
Se1 Ga1 2.3453(6) . ?
Ga1 N11 2.037(3) . ?
Ga1 Se3 2.3464(6) . ?
Ga1 Br1 2.3514(6) . ?
Se2 Ga2 2.3388(6) . ?
Se2 Ga3 2.3450(5) . ?
Ga2 N21 2.045(3) . ?
Ga2 Br2 2.3699(6) . ?
Se3 Ga3 2.3454(6) . ?
Ga3 N31 2.051(3) . ?
Ga3 Br3 2.3545(6) . ?
N11 C12 1.341(5) . ?
N11 C16 1.348(5) . ?
C12 C13 1.395(5) . ?
C12 H12A 0.9500 . ?
C13 C14 1.380(6) . ?
C13 C17 1.514(6) . ?
C14 C15 1.405(6) . ?
C14 H14A 0.9500 . ?
C15 C16 1.383(5) . ?
C15 C18 1.500(6) . ?
C16 H16A 0.9500 . ?
C17 H17A 0.9800 . ?
C17 H17B 0.9800 . ?
C17 H17C 0.9800 . ?
C18 H18A 0.9800 . ?
C18 H18B 0.9800 . ?
C18 H18C 0.9800 . ?
N21 C26 1.346(5) . ?
N21 C22 1.348(5) . ?
C22 C23 1.377(5) . ?
C22 H22A 0.9500 . ?
C23 C24 1.401(5) . ?
C23 C27 1.504(6) . ?
C24 C25 1.379(6) . ?
C24 H24A 0.9500 . ?
C25 C26 1.384(5) . ?
C25 C28 1.514(5) . ?
C26 H26A 0.9500 . ?
C27 H27A 0.9800 . ?
C27 H27B 0.9800 . ?
C27 H27C 0.9800 . ?
C28 H28A 0.9800 . ?
C28 H28B 0.9800 . ?
C28 H28C 0.9800 . ?
N31 C32 1.343(5) . ?
N31 C36 1.346(5) . ?
C32 C33 1.392(5) . ?
C32 H32A 0.9500 . ?
C33 C34 1.378(6) . ?
C33 C37 1.502(6) . ?
C34 C35 1.389(6) . ?
C34 H34A 0.9500 . ?
C35 C36 1.382(5) . ?
C35 C38 1.504(6) . ?
C36 H36A 0.9500 . ?
C37 H37A 0.9800 . ?
C37 H37B 0.9800 . ?
C37 H37C 0.9800 . ?
C38 H38A 0.9800 . ?
C38 H38B 0.9800 . ?
C38 H38C 0.9800 . ?
O1 C4 1.411(6) . ?
O1 C1 1.423(6) . ?
C1 C2 1.501(7) . ?
C1 H1A 0.9900 . ?
C1 H1B 0.9900 . ?
C2 C3 1.520(8) . ?
C2 H2A 0.9900 . ?
C2 H2B 0.9900 . ?
C3 C4 1.495(7) . ?
C3 H3A 0.9900 . ?
C3 H3B 0.9900 . ?
C4 H4A 0.9900 . ?
C4 H4B 0.9900 . ?

loop_
_geom_torsion_atom_site_label_1
_geom_torsion_atom_site_label_2
_geom_torsion_atom_site_label_3
_geom_torsion_atom_site_label_4
_geom_torsion
_geom_torsion_site_symmetry_1
_geom_torsion_site_symmetry_2
_geom_torsion_site_symmetry_3
_geom_torsion_site_symmetry_4
_geom_torsion_publ_flag
Ga2 Se1 Ga1 N11 -110.32(10) . . . . ?
Ga2 Se1 Ga1 Se3 12.65(3) . . . . ?
Ga2 Se1 Ga1 Br1 143.23(2) . . . . ?
Ga1 Se1 Ga2 N21 -85.93(10) . . . . ?
Ga1 Se1 Ga2 Se2 40.74(3) . . . . ?
Ga1 Se1 Ga2 Br2 168.42(2) . . . . ?
Ga3 Se2 Ga2 N21 90.24(9) . . . . ?
Ga3 Se2 Ga2 Se1 -37.32(3) . . . . ?
Ga3 Se2 Ga2 Br2 -163.36(2) . . . . ?
N11 Ga1 Se3 Ga3 68.34(9) . . . . ?
Se1 Ga1 Se3 Ga3 -54.68(3) . . . . ?
Br1 Ga1 Se3 Ga3 174.91(2) . . . . ?
Ga2 Se2 Ga3 N31 107.67(9) . . . . ?
Ga2 Se2 Ga3 Se3 -20.07(3) . . . . ?
Ga2 Se2 Ga3 Br3 -145.84(2) . . . . ?
Ga1 Se3 Ga3 N31 -67.31(9) . . . . ?
Ga1 Se3 Ga3 Se2 59.16(3) . . . . ?
Ga1 Se3 Ga3 Br3 -174.417(19) . . . . ?
Se1 Ga1 N11 C12 -13.7(3) . . . . ?
Se3 Ga1 N11 C12 -147.3(3) . . . . ?
Br1 Ga1 N11 C12 99.3(3) . . . . ?
Se1 Ga1 N11 C16 169.9(3) . . . . ?
Se3 Ga1 N11 C16 36.3(3) . . . . ?
Br1 Ga1 N11 C16 -77.1(3) . . . . ?
C16 N11 C12 C13 1.4(6) . . . . ?
Ga1 N11 C12 C13 -175.0(3) . . . . ?
N11 C12 C13 C14 -2.8(6) . . . . ?
N11 C12 C13 C17 178.3(4) . . . . ?
C12 C13 C14 C15 2.8(6) . . . . ?
C17 C13 C14 C15 -178.4(4) . . . . ?
C13 C14 C15 C16 -1.4(6) . . . . ?
C13 C14 C15 C18 179.1(4) . . . . ?
C12 N11 C16 C15 0.2(6) . . . . ?
Ga1 N11 C16 C15 176.6(3) . . . . ?
C14 C15 C16 N11 -0.2(6) . . . . ?
C18 C15 C16 N11 179.3(4) . . . . ?
Se1 Ga2 N21 C26 -96.0(3) . . . . ?
Se2 Ga2 N21 C26 126.6(3) . . . . ?
Br2 Ga2 N21 C26 13.5(3) . . . . ?
Se1 Ga2 N21 C22 83.5(3) . . . . ?
Se2 Ga2 N21 C22 -53.9(3) . . . . ?
Br2 Ga2 N21 C22 -167.1(3) . . . . ?
C26 N21 C22 C23 0.2(6) . . . . ?
Ga2 N21 C22 C23 -179.3(3) . . . . ?
N21 C22 C23 C24 0.4(6) . . . . ?
N21 C22 C23 C27 -179.7(4) . . . . ?
C22 C23 C24 C25 -0.5(6) . . . . ?
C27 C23 C24 C25 179.6(4) . . . . ?
C23 C24 C25 C26 0.1(6) . . . . ?
C23 C24 C25 C28 -178.9(4) . . . . ?
C22 N21 C26 C25 -0.6(6) . . . . ?
Ga2 N21 C26 C25 178.8(3) . . . . ?
C24 C25 C26 N21 0.5(6) . . . . ?
C28 C25 C26 N21 179.5(4) . . . . ?
Se2 Ga3 N31 C32 -26.2(3) . . . . ?
Se3 Ga3 N31 C32 109.0(3) . . . . ?
Br3 Ga3 N31 C32 -139.0(3) . . . . ?
Se2 Ga3 N31 C36 152.7(3) . . . . ?
Se3 Ga3 N31 C36 -72.1(3) . . . . ?
Br3 Ga3 N31 C36 39.9(3) . . . . ?
C36 N31 C32 C33 -1.2(6) . . . . ?
Ga3 N31 C32 C33 177.7(3) . . . . ?
N31 C32 C33 C34 0.0(6) . . . . ?
N31 C32 C33 C37 -179.2(4) . . . . ?
C32 C33 C34 C35 0.4(6) . . . . ?
C37 C33 C34 C35 179.6(4) . . . . ?
C33 C34 C35 C36 0.5(6) . . . . ?
C33 C34 C35 C38 -179.0(4) . . . . ?
C32 N31 C36 C35 2.2(6) . . . . ?
Ga3 N31 C36 C35 -176.8(3) . . . . ?
C34 C35 C36 N31 -1.8(6) . . . . ?
C38 C35 C36 N31 177.7(4) . . . . ?
C4 O1 C1 C2 -20.6(6) . . . . ?
O1 C1 C2 C3 30.1(5) . . . . ?
C1 C2 C3 C4 -27.9(6) . . . . ?
C1 O1 C4 C3 2.0(6) . . . . ?
C2 C3 C4 O1 16.9(7) . . . . ?
